data_1545854
loop_
_publ_author_name
'Dubey, Ritesh'
'Mir, Niyaz A.'
'Desiraju, Gautam R.'

_publ_section_title
;
 Quaternary cocrystals: combinatorial synthetic strategies based on
 long-range synthon Aufbau modules (LSAM)
;
_journal_issue 2
_journal_name_full IUCrJ
_journal_page_first 102
_journal_page_last 107
_journal_paper_doi 10.1107/S2052252515023957
_journal_volume 3
_journal_year 2016
_chemical_formula_sum 'C40 H48 N6 O6'
_chemical_formula_weight 708.84
_chemical_name_systematic
;
 ?
;
_space_group_crystal_system triclinic
_space_group_IT_number 2
_space_group_name_Hall '-P 1'
_space_group_name_H-M_alt 'P -1'
_symmetry_space_group_name_Hall '-P 1'
_symmetry_space_group_name_H-M 'P -1'
_atom_sites_solution_hydrogens geom
_audit_creation_method SHELXL-2013
_cell_angle_alpha 78.65(5)
_cell_angle_beta 87.26(6)
_cell_angle_gamma 64.40(4)
_cell_formula_units_Z 1
_cell_length_a 8.284(11)
_cell_length_b 8.564(12)
_cell_length_c 14.60(2)
_cell_measurement_temperature 150(2)
_cell_volume 915(2)
_computing_structure_refinement 'SHELXL-2013 (Sheldrick, 2013)'
_diffrn_ambient_temperature 150(2)
_diffrn_measured_fraction_theta_full 0.996
_diffrn_measured_fraction_theta_max 0.994
_diffrn_measurement_device_type 'Rigaku Mercury375R (2x2 bin mode)'
_diffrn_measurement_method 'profile data from \w-scans'
_diffrn_radiation_type MoK\a
_diffrn_radiation_wavelength 0.71073
_diffrn_reflns_av_R_equivalents 0.0867
_diffrn_reflns_av_unetI/netI 0.0868
_diffrn_reflns_Laue_measured_fraction_full 0.996
_diffrn_reflns_Laue_measured_fraction_max 0.994
_diffrn_reflns_limit_h_max 10
_diffrn_reflns_limit_h_min -10
_diffrn_reflns_limit_k_max 10
_diffrn_reflns_limit_k_min -10
_diffrn_reflns_limit_l_max 18
_diffrn_reflns_limit_l_min -18
_diffrn_reflns_number 8969
_diffrn_reflns_point_group_measured_fraction_full 0.996
_diffrn_reflns_point_group_measured_fraction_max 0.994
_diffrn_reflns_theta_full 25.242
_diffrn_reflns_theta_max 26.999
_diffrn_reflns_theta_min 1.423
_diffrn_source 'Sealed Tube'
_exptl_absorpt_coefficient_mu 0.088
_exptl_absorpt_correction_T_max 1.000
_exptl_absorpt_correction_T_min 0.678
_exptl_absorpt_correction_type multi-scan
_exptl_absorpt_process_details 'Jacobson, R. (1998) Private communication'
_exptl_crystal_colour Orange
_exptl_crystal_density_diffrn 1.286
_exptl_crystal_description Block
_exptl_crystal_F_000 378
_exptl_crystal_size_max 0.450
_exptl_crystal_size_mid 0.320
_exptl_crystal_size_min 0.170
_refine_diff_density_max 0.300
_refine_diff_density_min -0.309
_refine_diff_density_rms 0.080
_refine_ls_extinction_method none
_refine_ls_goodness_of_fit_ref 1.139
_refine_ls_hydrogen_treatment constr
_refine_ls_matrix_type full
_refine_ls_number_parameters 235
_refine_ls_number_reflns 3974
_refine_ls_number_restraints 0
_refine_ls_restrained_S_all 1.139
_refine_ls_R_factor_all 0.1038
_refine_ls_R_factor_gt 0.0744
_refine_ls_shift/su_max 0.000
_refine_ls_shift/su_mean 0.000
_refine_ls_structure_factor_coef Fsqd
_refine_ls_weighting_details
;
 w=1/[\s^2^(Fo^2^)+(0.0962P)^2^+0.7189P]
 where P=(Fo^2^+2Fc^2^)/3
;
_refine_ls_weighting_scheme calc
_refine_ls_wR_factor_gt 0.2246
_refine_ls_wR_factor_ref 0.2453
_reflns_Friedel_coverage 0.000
_reflns_number_gt 2728
_reflns_number_total 3974
_reflns_threshold_expression 'I > 2\s(I)'
_cod_data_source_file hi5641.cif
_cod_data_source_block TS_PGL_TMP_DPE
_cod_depositor_comments
;
The following automatic conversions were performed:

'_exptl_absorpt_correction_type' value 'Multi-scan' changed to
'multi-scan' according to
/home/data/users/saulius/crontab/automatic-downloads/rss-feeds/IUCr/lib/dictionaries/cif_core.dic
dictionary named 'cif_core.dic' version 2.4.2 from 2011-04-26.

Automatic conversion script
Id: cif_fix_values 4973 2017-02-22 13:04:09Z antanas 
;
_cod_database_code 1545854
_shelx_space_group_comment
;
The symmetry employed for this shelxl refinement is uniquely defined
by the following loop, which should always be used as a source of
symmetry information in preference to the above space-group names.
They are only intended as comments.
;
_shelx_estimated_absorpt_t_min 0.962
_shelx_estimated_absorpt_t_max 0.985
_shelxl_version_number 2013-2

loop_
_space_group_symop_operation_xyz
'x, y, z'
'-x, -y, -z'

loop_
_atom_site_label
_atom_site_type_symbol
_atom_site_fract_x
_atom_site_fract_y
_atom_site_fract_z
_atom_site_U_iso_or_equiv
_atom_site_adp_type
_atom_site_occupancy
_atom_site_site_symmetry_order
_atom_site_calc_flag
_atom_site_refinement_flags_posn
_atom_site_refinement_flags_adp
O1 O 0.0752(3) 0.3931(3) 0.12050(15) 0.0312(5) Uani 1 1 d . .
H1 H 0.0140 0.3502 0.0996 0.047 Uiso 1 1 calc R U
O2 O -0.4559(3) 0.6418(3) 0.28256(17) 0.0370(6) Uani 1 1 d . .
H2 H -0.4984 0.7071 0.3220 0.056 Uiso 1 1 calc R U
N3 N -0.4001(4) 1.1596(3) 0.57434(18) 0.0284(6) Uani 1 1 d . .
O3 O 0.0412(3) 0.7667(3) 0.32344(16) 0.0358(6) Uani 1 1 d . .
H3 H -0.0297 0.8284 0.3591 0.054 Uiso 1 1 calc R U
N2 N -0.2009(4) 0.9739(3) 0.44379(19) 0.0290(6) Uani 1 1 d . .
C6 C 0.0590(4) 0.5764(4) 0.2239(2) 0.0279(7) Uani 1 1 d . .
H6 H 0.1791 0.5573 0.2117 0.034 Uiso 1 1 calc R U
C2 C -0.1958(4) 0.5200(4) 0.1998(2) 0.0280(7) Uani 1 1 d . .
H2A H -0.2506 0.4650 0.1699 0.034 Uiso 1 1 calc R U
C1 C -0.0217(4) 0.4963(4) 0.1809(2) 0.0272(7) Uani 1 1 d . .
C15 C -0.4479(4) 1.2185(4) 0.4836(2) 0.0272(7) Uani 1 1 d . .
C4 C -0.2114(4) 0.7095(4) 0.3052(2) 0.0282(7) Uani 1 1 d . .
H4 H -0.2770 0.7834 0.3476 0.034 Uiso 1 1 calc R U
C13 C -0.1561(4) 0.9118(4) 0.5344(2) 0.0266(7) Uani 1 1 d . .
C5 C -0.0384(4) 0.6850(4) 0.2851(2) 0.0273(7) Uani 1 1 d . .
C3 C -0.2878(4) 0.6251(4) 0.2630(2) 0.0280(7) Uani 1 1 d . .
C14 C -0.2552(4) 1.0060(4) 0.6009(2) 0.0286(7) Uani 1 1 d . .
N1 N -0.1167(4) 0.2316(4) 0.0638(2) 0.0349(7) Uani 1 1 d . .
C16 C -0.3460(4) 1.1253(4) 0.4167(2) 0.0274(7) Uani 1 1 d . .
C9 C -0.3226(4) 0.0876(4) -0.0010(2) 0.0299(7) Uani 1 1 d . .
C18 C -0.2079(5) 0.9445(5) 0.7027(2) 0.0406(9) Uani 1 1 d . .
H18A H -0.2947 1.0301 0.7370 0.061 Uiso 1 1 calc R U
H18B H -0.0876 0.9332 0.7147 0.061 Uiso 1 1 calc R U
H18C H -0.2104 0.8295 0.7236 0.061 Uiso 1 1 calc R U
C20 C -0.3906(5) 1.1907(5) 0.3145(2) 0.0387(8) Uani 1 1 d . .
H20A H -0.3030 1.1063 0.2798 0.058 Uiso 1 1 calc R U
H20B H -0.3872 1.3055 0.2955 0.058 Uiso 1 1 calc R U
H20C H -0.5108 1.2033 0.3009 0.058 Uiso 1 1 calc R U
C17 C 0.0034(5) 0.7385(4) 0.5608(3) 0.0374(8) Uani 1 1 d . .
H17A H 0.0543 0.6934 0.5043 0.056 Uiso 1 1 calc R U
H17B H -0.0327 0.6542 0.6012 0.056 Uiso 1 1 calc R U
H17C H 0.0935 0.7539 0.5944 0.056 Uiso 1 1 calc R U
C19 C -0.6126(5) 1.3865(4) 0.4567(3) 0.0375(8) Uani 1 1 d . .
H19A H -0.6650 1.4318 0.5130 0.056 Uiso 1 1 calc R U
H19B H -0.6995 1.3648 0.4243 0.056 Uiso 1 1 calc R U
H19C H -0.5817 1.4736 0.4152 0.056 Uiso 1 1 calc R U
C8 C -0.1982(5) -0.0034(4) 0.0720(2) 0.0328(7) Uani 1 1 d . .
H8 H -0.1811 -0.1189 0.1018 0.039 Uiso 1 1 calc R U
C7 C -0.0995(5) 0.0703(5) 0.1020(2) 0.0339(7) Uani 1 1 d . .
H7 H -0.0144 0.0038 0.1525 0.041 Uiso 1 1 calc R U
C10 C -0.3412(5) 0.2559(5) -0.0411(2) 0.0372(8) Uani 1 1 d . .
H10 H -0.4246 0.3249 -0.0920 0.045 Uiso 1 1 calc R U
C12 C -0.4317(5) 0.0079(5) -0.0356(2) 0.0358(8) Uani 1 1 d . .
H12A H -0.3511 -0.1106 -0.0476 0.043 Uiso 1 1 calc R U
H12B H -0.4953 0.0824 -0.0953 0.043 Uiso 1 1 calc R U
C11 C -0.2374(5) 0.3209(5) -0.0063(3) 0.0381(8) Uani 1 1 d . .
H11 H -0.2527 0.4368 -0.0339 0.046 Uiso 1 1 calc R U

loop_
_atom_site_aniso_label
_atom_site_aniso_U_11
_atom_site_aniso_U_22
_atom_site_aniso_U_33
_atom_site_aniso_U_23
_atom_site_aniso_U_13
_atom_site_aniso_U_12
O1 0.0343(13) 0.0325(12) 0.0320(12) -0.0165(9) 0.0084(9) -0.0156(10)
O2 0.0311(13) 0.0393(14) 0.0460(14) -0.0207(11) 0.0100(10) -0.0157(11)
N3 0.0277(14) 0.0248(13) 0.0320(14) -0.0079(11) 0.0041(11) -0.0102(11)
O3 0.0376(13) 0.0380(13) 0.0412(14) -0.0203(10) 0.0061(10) -0.0201(11)
N2 0.0320(15) 0.0235(13) 0.0347(15) -0.0101(11) 0.0024(11) -0.0132(11)
C6 0.0307(17) 0.0261(16) 0.0280(15) -0.0051(12) 0.0018(12) -0.0133(13)
C2 0.0332(17) 0.0252(15) 0.0269(15) -0.0070(12) 0.0011(12) -0.0131(13)
C1 0.0330(17) 0.0222(15) 0.0229(14) -0.0046(11) 0.0024(12) -0.0088(13)
C15 0.0238(15) 0.0227(15) 0.0352(17) -0.0045(12) -0.0012(12) -0.0102(12)
C4 0.0333(17) 0.0229(15) 0.0270(15) -0.0069(12) 0.0050(12) -0.0103(13)
C13 0.0238(15) 0.0227(15) 0.0338(16) -0.0067(12) -0.0003(12) -0.0098(12)
C5 0.0341(17) 0.0231(15) 0.0253(15) -0.0033(12) -0.0026(12) -0.0130(13)
C3 0.0289(17) 0.0236(15) 0.0292(16) -0.0037(12) 0.0033(12) -0.0101(13)
C14 0.0289(16) 0.0225(15) 0.0359(17) -0.0064(12) 0.0002(13) -0.0121(13)
N1 0.0381(16) 0.0413(17) 0.0346(15) -0.0167(12) 0.0080(12) -0.0224(14)
C16 0.0304(16) 0.0223(15) 0.0311(16) -0.0057(12) -0.0013(12) -0.0125(13)
C9 0.0308(17) 0.0329(17) 0.0284(16) -0.0093(13) 0.0032(13) -0.0147(14)
C18 0.047(2) 0.0363(19) 0.0328(18) -0.0051(14) -0.0037(15) -0.0130(17)
C20 0.046(2) 0.0371(19) 0.0327(18) -0.0053(14) -0.0029(15) -0.0172(16)
C17 0.0316(18) 0.0275(17) 0.046(2) -0.0066(14) 0.0010(15) -0.0065(14)
C19 0.0309(18) 0.0281(17) 0.046(2) -0.0035(14) -0.0025(15) -0.0067(14)
C8 0.0376(19) 0.0308(17) 0.0308(17) -0.0063(13) 0.0032(14) -0.0156(15)
C7 0.0359(18) 0.0400(19) 0.0274(16) -0.0110(14) 0.0014(13) -0.0162(15)
C10 0.039(2) 0.0345(18) 0.0342(18) -0.0011(14) -0.0029(15) -0.0144(15)
C12 0.039(2) 0.043(2) 0.0315(18) -0.0093(14) 0.0003(14) -0.0223(16)
C11 0.042(2) 0.0322(18) 0.044(2) -0.0086(15) 0.0060(16) -0.0188(16)

loop_
_atom_type_symbol
_atom_type_description
_atom_type_scat_dispersion_real
_atom_type_scat_dispersion_imag
_atom_type_scat_source
C C 0.0033 0.0016 'International Tables Vol C Tables 4.2.6.8 and 6.1.1.4'
H H 0.0000 0.0000 'International Tables Vol C Tables 4.2.6.8 and 6.1.1.4'
N N 0.0061 0.0033 'International Tables Vol C Tables 4.2.6.8 and 6.1.1.4'
O O 0.0106 0.0060 'International Tables Vol C Tables 4.2.6.8 and 6.1.1.4'

loop_
_geom_angle_atom_site_label_1
_geom_angle_atom_site_label_2
_geom_angle_atom_site_label_3
_geom_angle
_geom_angle_site_symmetry_1
_geom_angle_site_symmetry_3
C1 O1 H1 109.5 . .
C3 O2 H2 109.5 . .
C15 N3 C14 119.0(3) . .
C5 O3 H3 109.5 . .
C13 N2 C16 119.7(3) . .
C1 C6 C5 118.9(3) . .
C1 C6 H6 120.5 . .
C5 C6 H6 120.5 . .
C3 C2 C1 118.7(3) . .
C3 C2 H2A 120.6 . .
C1 C2 H2A 120.6 . .
O1 C1 C6 117.8(3) . .
O1 C1 C2 121.2(3) . .
C6 C1 C2 121.0(3) . .
N3 C15 C16 120.8(3) . .
N3 C15 C19 117.6(3) . .
C16 C15 C19 121.6(3) . .
C5 C4 C3 119.1(3) . .
C5 C4 H4 120.4 . .
C3 C4 H4 120.4 . .
N2 C13 C14 120.7(3) . .
N2 C13 C17 117.4(3) . .
C14 C13 C17 121.9(3) . .
O3 C5 C4 121.3(3) . .
O3 C5 C6 117.7(3) . .
C4 C5 C6 120.9(3) . .
O2 C3 C2 117.6(3) . .
O2 C3 C4 121.2(3) . .
C2 C3 C4 121.3(3) . .
N3 C14 C13 120.1(3) . .
N3 C14 C18 117.2(3) . .
C13 C14 C18 122.7(3) . .
C11 N1 C7 116.9(3) . .
N2 C16 C15 119.7(3) . .
N2 C16 C20 117.9(3) . .
C15 C16 C20 122.4(3) . .
C8 C9 C10 116.7(3) . .
C8 C9 C12 121.4(3) . .
C10 C9 C12 121.9(3) . .
C14 C18 H18A 109.5 . .
C14 C18 H18B 109.5 . .
H18A C18 H18B 109.5 . .
C14 C18 H18C 109.5 . .
H18A C18 H18C 109.5 . .
H18B C18 H18C 109.5 . .
C16 C20 H20A 109.5 . .
C16 C20 H20B 109.5 . .
H20A C20 H20B 109.5 . .
C16 C20 H20C 109.5 . .
H20A C20 H20C 109.5 . .
H20B C20 H20C 109.5 . .
C13 C17 H17A 109.5 . .
C13 C17 H17B 109.5 . .
H17A C17 H17B 109.5 . .
C13 C17 H17C 109.5 . .
H17A C17 H17C 109.5 . .
H17B C17 H17C 109.5 . .
C15 C19 H19A 109.5 . .
C15 C19 H19B 109.5 . .
H19A C19 H19B 109.5 . .
C15 C19 H19C 109.5 . .
H19A C19 H19C 109.5 . .
H19B C19 H19C 109.5 . .
C7 C8 C9 120.6(3) . .
C7 C8 H8 119.7 . .
C9 C8 H8 119.7 . .
N1 C7 C8 122.9(3) . .
N1 C7 H7 118.5 . .
C8 C7 H7 118.5 . .
C11 C10 C9 119.0(3) . .
C11 C10 H10 120.5 . .
C9 C10 H10 120.5 . .
C9 C12 C12 111.3(3) . 2_455
C9 C12 H12A 109.4 . .
C12 C12 H12A 109.4 2_455 .
C9 C12 H12B 109.4 . .
C12 C12 H12B 109.4 2_455 .
H12A C12 H12B 108.0 . .
N1 C11 C10 123.9(3) . .
N1 C11 H11 118.1 . .
C10 C11 H11 118.1 . .

loop_
_geom_bond_atom_site_label_1
_geom_bond_atom_site_label_2
_geom_bond_distance
_geom_bond_site_symmetry_2
O1 C1 1.352(4) .
O1 H1 0.8400 .
O2 C3 1.359(4) .
O2 H2 0.8400 .
N3 C15 1.335(5) .
N3 C14 1.342(4) .
O3 C5 1.351(4) .
O3 H3 0.8400 .
N2 C13 1.330(5) .
N2 C16 1.334(4) .
C6 C1 1.385(5) .
C6 C5 1.387(5) .
C6 H6 0.9500 .
C2 C3 1.382(5) .
C2 C1 1.389(5) .
C2 H2A 0.9500 .
C15 C16 1.396(5) .
C15 C19 1.489(5) .
C4 C5 1.382(5) .
C4 C3 1.383(5) .
C4 H4 0.9500 .
C13 C14 1.389(5) .
C13 C17 1.492(5) .
C14 C18 1.487(5) .
N1 C11 1.327(5) .
N1 C7 1.332(5) .
C16 C20 1.491(5) .
C9 C8 1.375(5) .
C9 C10 1.389(5) .
C9 C12 1.500(5) .
C18 H18A 0.9800 .
C18 H18B 0.9800 .
C18 H18C 0.9800 .
C20 H20A 0.9800 .
C20 H20B 0.9800 .
C20 H20C 0.9800 .
C17 H17A 0.9800 .
C17 H17B 0.9800 .
C17 H17C 0.9800 .
C19 H19A 0.9800 .
C19 H19B 0.9800 .
C19 H19C 0.9800 .
C8 C7 1.360(5) .
C8 H8 0.9500 .
C7 H7 0.9500 .
C10 C11 1.369(5) .
C10 H10 0.9500 .
C12 C12 1.531(7) 2_455
C12 H12A 0.9900 .
C12 H12B 0.9900 .
C11 H11 0.9500 .

loop_
_geom_hbond_atom_site_label_D
_geom_hbond_atom_site_label_H
_geom_hbond_atom_site_label_A
_geom_hbond_distance_DH
_geom_hbond_distance_HA
_geom_hbond_distance_DA
_geom_hbond_angle_DHA
_geom_hbond_site_symmetry_A
O1 H1 N1 0.84 1.92 2.758(4) 173.7 .
O2 H2 N3 0.84 2.01 2.844(5) 173.8 2_476
O3 H3 N2 0.84 2.00 2.841(5) 179.2 .
C2 H2A N1 0.95 2.60 3.299(6) 130.6 .
C4 H4 N2 0.95 2.63 3.350(5) 133.0 .
C18 H18A O2 0.98 2.64 3.474(6) 143.2 2_476
C18 H18C O1 0.98 2.60 3.289(6) 127.3 2_566
C20 H20B O2 0.98 2.65 3.598(7) 162.3 1_565
C17 H17A O3 0.98 2.59 3.436(7) 144.9 .
C19 H19C O2 0.98 2.63 3.589(6) 165.8 1_565
C11 H11 O1 0.95 2.61 3.407(5) 141.3 2_565

loop_
_geom_torsion_atom_site_label_1
_geom_torsion_atom_site_label_2
_geom_torsion_atom_site_label_3
_geom_torsion_atom_site_label_4
_geom_torsion
_geom_torsion_site_symmetry_4
C5 C6 C1 O1 179.1(3) .
C5 C6 C1 C2 -1.5(5) .
C3 C2 C1 O1 179.2(3) .
C3 C2 C1 C6 -0.2(5) .
C14 N3 C15 C16 -2.0(5) .
C14 N3 C15 C19 178.2(3) .
C16 N2 C13 C14 -2.4(5) .
C16 N2 C13 C17 177.7(3) .
C3 C4 C5 O3 179.0(3) .
C3 C4 C5 C6 -0.5(5) .
C1 C6 C5 O3 -177.6(3) .
C1 C6 C5 C4 1.9(5) .
C1 C2 C3 O2 -178.0(3) .
C1 C2 C3 C4 1.7(5) .
C5 C4 C3 O2 178.3(3) .
C5 C4 C3 C2 -1.3(5) .
C15 N3 C14 C13 0.7(5) .
C15 N3 C14 C18 -179.4(3) .
N2 C13 C14 N3 1.5(5) .
C17 C13 C14 N3 -178.5(3) .
N2 C13 C14 C18 -178.4(3) .
C17 C13 C14 C18 1.5(5) .
C13 N2 C16 C15 1.0(5) .
C13 N2 C16 C20 179.6(3) .
N3 C15 C16 N2 1.2(5) .
C19 C15 C16 N2 -179.0(3) .
N3 C15 C16 C20 -177.3(3) .
C19 C15 C16 C20 2.5(5) .
C10 C9 C8 C7 -0.2(5) .
C12 C9 C8 C7 179.5(3) .
C11 N1 C7 C8 0.3(5) .
C9 C8 C7 N1 0.2(5) .
C8 C9 C10 C11 -0.3(5) .
C12 C9 C10 C11 -179.9(3) .
C8 C9 C12 C12 70.0(5) 2_455
C10 C9 C12 C12 -110.3(4) 2_455
C7 N1 C11 C10 -0.8(5) .
C9 C10 C11 N1 0.8(6) .
